data_4506915
loop_
_publ_author_name
'Naranthatta, Mili C.'
'Das, Deepika'
'Tripathy, Debakanta'
'Sahoo, Himansu S.'
'Ramkumar, Venkatachalam'
'Chand, Dillip K.'

_publ_section_title
;
 Consequence of Presence and Absence of \p-Clouds at Strategic Locations
 of Designed Binuclear Pd(II) Complexes on Packing: Self-Assembly of
 Self-Assembly by Intermolecular Locking and Packing
;
_journal_issue 12
_journal_name_full 'Crystal Growth &amp; Design'
_journal_page_first 6012
_journal_paper_doi 10.1021/cg301085t
_journal_volume 12
_journal_year 2012
_chemical_formula_sum 'C34 H52 N16 O18 Pd2'
_chemical_formula_weight 1185.72
_chemical_name_systematic
;
 ?
;
_space_group_IT_number 2
_symmetry_cell_setting triclinic
_symmetry_space_group_name_Hall '-P 1'
_symmetry_space_group_name_H-M 'P -1'
_atom_sites_solution_hydrogens geom
_atom_sites_solution_primary direct
_atom_sites_solution_secondary difmap
_audit_creation_method SHELXL-97
_cell_angle_alpha 75.258(4)
_cell_angle_beta 82.855(4)
_cell_angle_gamma 88.532(4)
_cell_formula_units_Z 2
_cell_length_a 11.9558(13)
_cell_length_b 13.9593(15)
_cell_length_c 14.9742(16)
_cell_measurement_temperature 298(2)
_cell_volume 2398.0(4)
_computing_cell_refinement APEXII,Bruker,2004
_computing_data_collection APEXII,Bruker,2004
_computing_data_reduction SAINT,Bruker,2004
_computing_molecular_graphics 'ORTEP-3 (Farrugia, 1997)'
_computing_publication_material 'SHELXL-97 (Sheldrick, 2008)'
_computing_structure_refinement 'SHELXL-97 (Sheldrick, 2008)'
_computing_structure_solution 'SHELXS-97 (Sheldrick, 2008)'
_diffrn_ambient_temperature 298(2)
_diffrn_measured_fraction_theta_full 0.862
_diffrn_measured_fraction_theta_max 0.862
_diffrn_measurement_device_type 'Bruker APEXII CCD area Detector'
_diffrn_measurement_method 'Phi and Omega scans'
_diffrn_radiation_monochromator graphite
_diffrn_radiation_source 'fine-focus sealed tube'
_diffrn_radiation_type MoK\a
_diffrn_radiation_wavelength 0.71073
_diffrn_reflns_av_R_equivalents 0.0479
_diffrn_reflns_av_sigmaI/netI 0.0647
_diffrn_reflns_limit_h_max 15
_diffrn_reflns_limit_h_min -15
_diffrn_reflns_limit_k_max 17
_diffrn_reflns_limit_k_min -16
_diffrn_reflns_limit_l_max 19
_diffrn_reflns_limit_l_min -19
_diffrn_reflns_number 29909
_diffrn_reflns_theta_full 28.36
_diffrn_reflns_theta_max 28.36
_diffrn_reflns_theta_min 1.51
_exptl_absorpt_coefficient_mu 0.838
_exptl_absorpt_correction_T_max 0.8639
_exptl_absorpt_correction_T_min 0.8179
_exptl_absorpt_correction_type multi-scan
_exptl_absorpt_process_details ' SADABS(Bruker,2004)'
_exptl_crystal_colour Colourless
_exptl_crystal_density_diffrn 1.642
_exptl_crystal_density_method 'not measured'
_exptl_crystal_description Block
_exptl_crystal_F_000 1208
_exptl_crystal_size_max 0.25
_exptl_crystal_size_mid 0.20
_exptl_crystal_size_min 0.18
_refine_diff_density_max 0.992
_refine_diff_density_min -0.859
_refine_diff_density_rms 0.104
_refine_ls_extinction_method none
_refine_ls_goodness_of_fit_ref 1.025
_refine_ls_hydrogen_treatment mixed
_refine_ls_matrix_type full
_refine_ls_number_parameters 601
_refine_ls_number_reflns 10335
_refine_ls_number_restraints 7
_refine_ls_restrained_S_all 1.025
_refine_ls_R_factor_all 0.0850
_refine_ls_R_factor_gt 0.0493
_refine_ls_shift/su_max 0.002
_refine_ls_shift/su_mean 0.000
_refine_ls_structure_factor_coef Fsqd
_refine_ls_weighting_details 'calc w=1/[\s^2^(Fo^2^)+(0.0812P)^2^+1.2009P] where P=(Fo^2^+2Fc^2^)/3'
_refine_ls_weighting_scheme calc
_refine_ls_wR_factor_gt 0.1326
_refine_ls_wR_factor_ref 0.1557
_reflns_number_gt 6802
_reflns_number_total 10335
_reflns_threshold_expression >2sigma(I)
_cod_data_source_file cg301085t_si_001.cif
_cod_data_source_block new
_cod_depositor_comments
;
The following automatic conversions were performed:

'_symmetry_cell_setting' value 'Triclinic' changed to 'triclinic'
according to /home/saulius/struct/CIF-dictionaries/cif_core.dic
dictionary named 'cif_core.dic' version 2.4.2 from 2011-04-26.

Automatic conversion script
Id: cif_fix_values 1891 2012-01-12 08:04:46Z andrius 
;
_cod_original_sg_symbol_H-M P-1
_cod_database_code 4506915

loop_
_symmetry_equiv_pos_as_xyz
'x, y, z'
'-x, -y, -z'

loop_
_atom_site_label
_atom_site_type_symbol
_atom_site_fract_x
_atom_site_fract_y
_atom_site_fract_z
_atom_site_U_iso_or_equiv
_atom_site_adp_type
_atom_site_occupancy
_atom_site_symmetry_multiplicity
_atom_site_calc_flag
_atom_site_refinement_flags
C1 C 0.3351(8) 0.3690(6) 1.1675(8) 0.106(3) Uani 1 1 d .
H1A H 0.2854 0.3236 1.2146 0.127 Uiso 1 1 calc R
H1B H 0.2918 0.3996 1.1172 0.127 Uiso 1 1 calc R
C2 C 0.4195(7) 0.3163(9) 1.1342(8) 0.137(4) Uani 1 1 d .
H2A H 0.4225 0.3335 1.0670 0.164 Uiso 1 1 calc R
H2B H 0.3987 0.2468 1.1563 0.164 Uiso 1 1 calc R
C3 C 0.7624(5) 0.3851(4) 1.2617(4) 0.0532(14) Uani 1 1 d .
H3 H 0.7189 0.3393 1.3083 0.064 Uiso 1 1 calc R
C4 C 0.8763(5) 0.3875(5) 1.2620(4) 0.0636(17) Uani 1 1 d .
H4 H 0.9099 0.3423 1.3078 0.076 Uiso 1 1 calc R
C5 C 0.9414(5) 0.4558(4) 1.1957(4) 0.0595(16) Uani 1 1 d .
H5 H 1.0185 0.4594 1.1977 0.071 Uiso 1 1 calc R
C6 C 0.8911(4) 0.5196(4) 1.1252(4) 0.0443(12) Uani 1 1 d .
C7 C 0.7752(4) 0.5146(4) 1.1279(3) 0.0437(12) Uani 1 1 d .
H7 H 0.7400 0.5584 1.0821 0.052 Uiso 1 1 calc R
C8 C 0.9241(4) 0.6592(4) 0.9858(3) 0.0447(12) Uani 1 1 d .
C9 C 1.0064(4) 0.7954(4) 0.8565(3) 0.0450(12) Uani 1 1 d .
C10 C 1.1076(5) 0.8427(5) 0.8154(4) 0.0638(18) Uani 1 1 d .
H10 H 1.1743 0.8215 0.8399 0.077 Uiso 1 1 calc R
C11 C 1.1082(5) 0.9201(6) 0.7393(5) 0.088(3) Uani 1 1 d .
H11 H 1.1758 0.9514 0.7106 0.106 Uiso 1 1 calc R
C12 C 1.0082(5) 0.9523(6) 0.7044(4) 0.081(2) Uani 1 1 d .
H12 H 1.0086 1.0075 0.6541 0.098 Uiso 1 1 calc R
C13 C 0.9095(4) 0.8294(4) 0.8168(3) 0.0422(12) Uani 1 1 d .
H13 H 0.8411 0.7982 0.8433 0.051 Uiso 1 1 calc R
C14 C 0.7613(5) 0.9626(5) 0.4916(3) 0.0544(14) Uani 1 1 d .
H14A H 0.7553 0.9258 0.4455 0.065 Uiso 1 1 calc R
H14B H 0.8135 1.0173 0.4647 0.065 Uiso 1 1 calc R
C15 C 0.6474(5) 1.0007(4) 0.5215(4) 0.0546(14) Uani 1 1 d .
H15A H 0.6227 1.0515 0.4707 0.065 Uiso 1 1 calc R
H15B H 0.5925 0.9472 0.5390 0.065 Uiso 1 1 calc R
C16 C 0.7466(5) 1.1370(4) 0.7665(4) 0.0568(15) Uani 1 1 d .
H16 H 0.7746 1.1734 0.7072 0.068 Uiso 1 1 calc R
C17 C 0.7196(6) 1.1854(4) 0.8359(4) 0.0640(17) Uani 1 1 d .
H17 H 0.7266 1.2539 0.8231 0.077 Uiso 1 1 calc R
C18 C 0.6824(5) 1.1311(4) 0.9238(4) 0.0539(14) Uani 1 1 d .
H18 H 0.6669 1.1623 0.9718 0.065 Uiso 1 1 calc R
C19 C 0.6676(4) 1.0293(4) 0.9414(3) 0.0402(12) Uani 1 1 d .
C20 C 0.6936(4) 0.9857(4) 0.8682(3) 0.0423(12) Uani 1 1 d .
H20 H 0.6832 0.9177 0.8791 0.051 Uiso 1 1 calc R
C21 C 0.6087(4) 0.8759(4) 1.0644(3) 0.0400(11) Uani 1 1 d .
C22 C 0.5612(4) 0.7521(4) 1.2143(3) 0.0381(11) Uani 1 1 d .
C23 C 0.5461(6) 0.7431(4) 1.3104(4) 0.0564(15) Uani 1 1 d .
H23 H 0.5483 0.7986 1.3338 0.068 Uiso 1 1 calc R
C24 C 0.5277(7) 0.6492(4) 1.3699(4) 0.071(2) Uani 1 1 d .
H24 H 0.5169 0.6411 1.4339 0.085 Uiso 1 1 calc R
C25 C 0.5258(6) 0.5695(4) 1.3337(4) 0.0594(16) Uani 1 1 d .
H25 H 0.5145 0.5067 1.3738 0.071 Uiso 1 1 calc R
C26 C 0.5566(4) 0.6690(4) 1.1834(3) 0.0382(11) Uani 1 1 d .
H26 H 0.5655 0.6747 1.1197 0.046 Uiso 1 1 calc R
N1 N 0.5331(4) 0.3267(3) 1.1562(3) 0.0521(11) Uani 1 1 d .
H1C H 0.5833 0.3298 1.1055 0.062 Uiso 1 1 calc R
H1D H 0.5497 0.2738 1.2012 0.062 Uiso 1 1 calc R
N2 N 0.7121(3) 0.4482(3) 1.1946(3) 0.0414(10) Uani 1 1 d .
N3 N 0.9589(3) 0.5889(3) 1.0581(3) 0.0508(12) Uani 1 1 d .
H3A H 1.0299 0.5870 1.0627 0.061 Uiso 1 1 calc R
N4 N 1.0113(3) 0.7177(3) 0.9338(3) 0.0508(12) Uani 1 1 d .
H4A H 1.0768 0.7043 0.9517 0.061 Uiso 1 1 calc R
N5 N 0.9111(3) 0.9055(3) 0.7417(3) 0.0445(10) Uani 1 1 d .
N6 N 0.8013(4) 0.8970(4) 0.5763(3) 0.0507(11) Uani 1 1 d .
H6A H 0.8752 0.8843 0.5651 0.061 Uiso 1 1 calc R
H6B H 0.7633 0.8391 0.5927 0.061 Uiso 1 1 calc R
N7 N 0.6572(4) 1.0420(3) 0.6014(3) 0.0482(11) Uani 1 1 d .
H7A H 0.5900 1.0378 0.6367 0.058 Uiso 1 1 calc R
H7B H 0.6768 1.1064 0.5808 0.058 Uiso 1 1 calc R
N8 N 0.7332(4) 1.0374(3) 0.7824(3) 0.0452(10) Uani 1 1 d .
N9 N 0.6300(4) 0.9757(3) 1.0335(3) 0.0446(10) Uani 1 1 d .
H9 H 0.6193 1.0094 1.0746 0.054 Uiso 1 1 calc R
N10 N 0.5803(4) 0.8479(3) 1.1591(3) 0.0435(10) Uani 1 1 d .
H10A H 0.5735 0.8947 1.1872 0.052 Uiso 1 1 calc R
N11 N 0.5396(4) 0.5788(3) 1.2419(3) 0.0407(10) Uani 1 1 d .
N12 N 0.3718(4) 0.4463(3) 1.2078(3) 0.0504(11) Uani 1 1 d .
H12A H 0.3419 0.4343 1.2678 0.060 Uiso 1 1 calc R
H12B H 0.3465 0.5054 1.1774 0.060 Uiso 1 1 calc R
N13 N 0.9144(6) 0.1871(4) 0.4946(5) 0.0773(18) Uani 1 1 d .
N14 N 0.4402(8) 0.2670(4) 0.4308(4) 0.088(2) Uani 1 1 d .
N15 N 0.5796(4) 0.0731(4) 0.2405(3) 0.0544(12) Uani 1 1 d .
N16 N 0.2639(4) 0.6280(4) 0.0388(3) 0.0526(12) Uani 1 1 d .
O1 O 0.8278(3) 0.6694(3) 0.9682(3) 0.0702(13) Uani 1 1 d .
O2 O 0.6141(4) 0.8203(3) 1.0147(2) 0.0635(12) Uani 1 1 d .
O3 O 0.9782(6) 0.2154(7) 0.4271(5) 0.158(3) Uani 1 1 d .
O4 O 0.9486(9) 0.1363(9) 0.5505(8) 0.268(8) Uani 1 1 d .
O5 O 0.8135(6) 0.2135(5) 0.4966(6) 0.144(3) Uani 1 1 d .
O6 O 0.4426(8) 0.2024(4) 0.5014(3) 0.144(3) Uani 1 1 d .
O7 O 0.3625(6) 0.2674(4) 0.3790(5) 0.116(2) Uani 1 1 d .
O8 O 0.5115(5) 0.3311(4) 0.4036(3) 0.0958(18) Uani 1 1 d .
O9 O 0.5669(7) 0.1283(4) 0.2914(3) 0.125(3) Uani 1 1 d .
O10 O 0.5601(5) -0.0154(3) 0.2741(3) 0.0866(17) Uani 1 1 d .
O11 O 0.6159(5) 0.1047(3) 0.1589(3) 0.0902(17) Uani 1 1 d .
O12 O 0.1923(4) 0.5813(4) 0.0978(3) 0.0877(16) Uani 1 1 d .
O13 O 0.2376(4) 0.6819(4) -0.0344(3) 0.0742(13) Uani 1 1 d .
O14 O 0.3637(3) 0.6219(4) 0.0520(3) 0.0794(15) Uani 1 1 d .
Pd1 Pd 0.54199(3) 0.45124(3) 1.19954(2) 0.03523(12) Uani 1 1 d .
Pd2 Pd 0.77436(3) 0.96752(3) 0.67940(2) 0.03918(13) Uani 1 1 d .
O16 O 0.7893(8) 0.4896(8) 0.6455(5) 0.147(3) Uani 1 1 d .
O15 O 0.8501(8) 0.5375(8) 0.4545(5) 0.151(3) Uani 1 1 d .
C38 C 0.7680(12) 0.4636(9) 0.4999(9) 0.137(4) Uani 1 1 d .
H38A H 0.7704 0.4118 0.4671 0.165 Uiso 1 1 calc R
H38B H 0.6933 0.4924 0.4997 0.165 Uiso 1 1 calc R
C37 C 0.7909(11) 0.4216(9) 0.5957(9) 0.141(5) Uani 1 1 d .
H37A H 0.7351 0.3707 0.6261 0.169 Uiso 1 1 calc R
H37B H 0.8643 0.3902 0.5949 0.169 Uiso 1 1 calc R
C36 C 0.8726(12) 0.5619(13) 0.6003(11) 0.168(6) Uani 1 1 d .
H36A H 0.9465 0.5316 0.5989 0.201 Uiso 1 1 calc R
H36B H 0.8728 0.6129 0.6338 0.201 Uiso 1 1 calc R
C35 C 0.8475(11) 0.6050(10) 0.5065(12) 0.160(5) Uani 1 1 d .
H35A H 0.7733 0.6348 0.5090 0.192 Uiso 1 1 calc R
H35B H 0.9018 0.6573 0.4763 0.192 Uiso 1 1 calc R
O17 O 1.0141(11) 0.7666(11) 0.1453(10) 0.244(5) Uiso 1 1 d D
C41 C 0.8764(18) 0.8951(13) 0.1258(14) 0.295(11) Uiso 1 1 d D
H41A H 0.8719 0.9666 0.1147 0.354 Uiso 1 1 calc R
H41B H 0.8313 0.8742 0.0846 0.354 Uiso 1 1 calc R
C42 C 0.9925(18) 0.8643(12) 0.1108(15) 0.271(10) Uiso 1 1 d D
H42A H 1.0163 0.8814 0.0443 0.326 Uiso 1 1 calc R
H42B H 1.0387 0.9025 0.1382 0.326 Uiso 1 1 calc R
O18 O 0.8396(15) 0.8504(13) 0.2163(13) 0.331(8) Uiso 1 1 d D
C40 C 0.8524(14) 0.7503(14) 0.2438(13) 0.314(13) Uiso 1 1 d D
H40A H 0.8170 0.7182 0.2041 0.377 Uiso 1 1 calc R
H40B H 0.8181 0.7249 0.3075 0.377 Uiso 1 1 calc R
C39 C 0.9726(14) 0.7319(12) 0.2364(10) 0.205(7) Uiso 1 1 d D
H39A H 1.0083 0.7658 0.2746 0.246 Uiso 1 1 calc R
H39B H 0.9870 0.6615 0.2573 0.246 Uiso 1 1 calc R

loop_
_atom_site_aniso_label
_atom_site_aniso_U_11
_atom_site_aniso_U_22
_atom_site_aniso_U_33
_atom_site_aniso_U_23
_atom_site_aniso_U_13
_atom_site_aniso_U_12
C1 0.089(6) 0.085(6) 0.174(9) -0.071(6) -0.048(6) 0.007(5)
C2 0.074(6) 0.200(11) 0.197(11) -0.163(10) -0.001(6) -0.028(6)
C3 0.056(3) 0.046(3) 0.048(3) 0.002(3) 0.001(3) -0.001(3)
C4 0.064(4) 0.055(4) 0.059(4) 0.011(3) -0.014(3) 0.007(3)
C5 0.047(3) 0.061(4) 0.061(4) 0.003(3) -0.014(3) 0.004(3)
C6 0.045(3) 0.039(3) 0.046(3) -0.008(2) -0.003(2) -0.001(2)
C7 0.048(3) 0.037(3) 0.045(3) -0.006(2) -0.010(2) -0.004(2)
C8 0.046(3) 0.044(3) 0.044(3) -0.007(2) -0.008(2) -0.003(2)
C9 0.047(3) 0.045(3) 0.039(3) -0.004(2) -0.005(2) -0.006(2)
C10 0.040(3) 0.086(5) 0.051(3) 0.012(3) -0.010(2) -0.008(3)
C11 0.047(3) 0.120(7) 0.069(4) 0.034(4) -0.014(3) -0.026(4)
C12 0.055(3) 0.112(6) 0.050(3) 0.030(4) -0.008(3) -0.012(4)
C13 0.038(2) 0.048(3) 0.039(3) -0.007(2) -0.004(2) -0.006(2)
C14 0.062(3) 0.066(4) 0.035(3) -0.013(3) -0.006(2) -0.005(3)
C15 0.059(3) 0.053(4) 0.051(3) -0.004(3) -0.019(3) -0.002(3)
C16 0.072(4) 0.047(4) 0.042(3) 0.001(3) 0.002(3) -0.011(3)
C17 0.099(5) 0.034(3) 0.055(4) -0.009(3) 0.001(3) -0.015(3)
C18 0.074(4) 0.047(4) 0.040(3) -0.012(3) 0.001(3) -0.011(3)
C19 0.049(3) 0.035(3) 0.033(2) -0.003(2) -0.002(2) -0.001(2)
C20 0.054(3) 0.029(3) 0.041(3) -0.004(2) -0.006(2) 0.002(2)
C21 0.049(3) 0.031(3) 0.040(3) -0.011(2) -0.001(2) 0.000(2)
C22 0.047(3) 0.033(3) 0.032(2) -0.005(2) -0.003(2) -0.001(2)
C23 0.096(5) 0.036(3) 0.037(3) -0.010(2) -0.004(3) -0.006(3)
C24 0.134(6) 0.042(4) 0.033(3) -0.007(3) -0.002(3) -0.015(4)
C25 0.105(5) 0.031(3) 0.038(3) -0.005(2) -0.004(3) -0.008(3)
C26 0.048(3) 0.036(3) 0.032(2) -0.010(2) -0.003(2) -0.004(2)
N1 0.069(3) 0.040(3) 0.047(3) -0.016(2) 0.002(2) -0.005(2)
N2 0.046(2) 0.031(2) 0.045(2) -0.0065(19) -0.0047(18) -0.0019(18)
N3 0.036(2) 0.046(3) 0.061(3) 0.006(2) -0.008(2) -0.0048(19)
N4 0.037(2) 0.056(3) 0.049(2) 0.006(2) -0.0085(19) -0.001(2)
N5 0.044(2) 0.049(3) 0.035(2) -0.0011(19) -0.0065(17) -0.0008(19)
N6 0.051(3) 0.058(3) 0.043(2) -0.014(2) -0.0033(19) 0.005(2)
N7 0.044(2) 0.058(3) 0.039(2) -0.006(2) -0.0029(18) 0.006(2)
N8 0.053(2) 0.044(3) 0.034(2) -0.0029(19) -0.0054(18) -0.004(2)
N9 0.073(3) 0.030(2) 0.031(2) -0.0120(18) 0.0004(19) 0.002(2)
N10 0.070(3) 0.029(2) 0.032(2) -0.0113(18) 0.0007(19) -0.003(2)
N11 0.055(2) 0.029(2) 0.037(2) -0.0074(18) -0.0054(18) -0.0020(18)
N12 0.056(3) 0.048(3) 0.049(3) -0.010(2) -0.015(2) -0.004(2)
N13 0.075(4) 0.054(4) 0.085(4) 0.016(3) -0.010(4) -0.006(3)
N14 0.169(7) 0.047(4) 0.047(3) -0.023(3) 0.017(4) -0.024(4)
N15 0.079(3) 0.039(3) 0.043(3) -0.013(2) 0.004(2) 0.001(2)
N16 0.048(3) 0.051(3) 0.056(3) -0.008(2) -0.010(2) 0.002(2)
O1 0.046(2) 0.086(3) 0.062(2) 0.019(2) -0.0189(19) -0.017(2)
O2 0.123(4) 0.033(2) 0.0358(19) -0.0167(18) 0.008(2) -0.017(2)
O3 0.112(5) 0.205(8) 0.113(5) 0.026(5) 0.001(4) 0.056(5)
O4 0.158(8) 0.277(13) 0.245(11) 0.182(10) -0.063(8) -0.031(8)
O5 0.087(4) 0.086(5) 0.239(9) -0.024(5) 0.024(5) 0.006(4)
O6 0.308(10) 0.073(4) 0.048(3) -0.001(3) -0.023(4) -0.073(5)
O7 0.149(6) 0.082(4) 0.113(5) -0.012(4) -0.016(4) -0.031(4)
O8 0.140(5) 0.065(3) 0.076(3) -0.010(3) 0.006(3) -0.036(3)
O9 0.278(9) 0.042(3) 0.051(3) -0.021(2) 0.005(4) 0.009(4)
O10 0.134(5) 0.034(3) 0.079(3) -0.014(2) 0.037(3) -0.007(3)
O11 0.161(5) 0.055(3) 0.050(3) -0.018(2) 0.018(3) -0.015(3)
O12 0.053(3) 0.096(4) 0.086(3) 0.025(3) 0.002(2) 0.006(2)
O13 0.056(2) 0.091(4) 0.066(3) 0.004(2) -0.016(2) 0.008(2)
O14 0.047(2) 0.094(4) 0.082(3) 0.012(3) -0.023(2) -0.001(2)
Pd1 0.0458(2) 0.0263(2) 0.0332(2) -0.00657(15) -0.00454(15) -0.00499(15)
Pd2 0.0422(2) 0.0437(3) 0.02869(19) -0.00441(16) -0.00304(15) -0.00022(16)
O16 0.141(7) 0.212(9) 0.099(5) -0.073(6) 0.007(5) 0.034(6)
O15 0.188(9) 0.157(8) 0.106(5) -0.045(6) 0.015(5) 0.021(7)
C38 0.172(12) 0.130(10) 0.121(9) -0.050(8) -0.017(8) -0.004(9)
C37 0.162(11) 0.144(11) 0.118(9) -0.040(8) -0.016(8) 0.072(9)
C36 0.122(11) 0.262(19) 0.146(12) -0.111(13) 0.000(9) -0.002(12)
C35 0.131(10) 0.171(13) 0.174(14) -0.065(12) 0.047(10) -0.035(9)

loop_
_atom_type_symbol
_atom_type_description
_atom_type_scat_dispersion_real
_atom_type_scat_dispersion_imag
_atom_type_scat_source
C C 0.0033 0.0016 'International Tables Vol C Tables 4.2.6.8 and 6.1.1.4'
H H 0.0000 0.0000 'International Tables Vol C Tables 4.2.6.8 and 6.1.1.4'
N N 0.0061 0.0033 'International Tables Vol C Tables 4.2.6.8 and 6.1.1.4'
O O 0.0106 0.0060 'International Tables Vol C Tables 4.2.6.8 and 6.1.1.4'
Pd Pd -0.9988 1.0072 'International Tables Vol C Tables 4.2.6.8 and 6.1.1.4'

loop_
_geom_angle_atom_site_label_1
_geom_angle_atom_site_label_2
_geom_angle_atom_site_label_3
_geom_angle
C2 C1 N12 114.9(7)
C2 C1 H1A 108.5
N12 C1 H1A 108.5
C2 C1 H1B 108.5
N12 C1 H1B 108.5
H1A C1 H1B 107.5
C1 C2 N1 119.0(7)
C1 C2 H2A 107.6
N1 C2 H2A 107.6
C1 C2 H2B 107.6
N1 C2 H2B 107.6
H2A C2 H2B 107.0
N2 C3 C4 120.8(5)
N2 C3 H3 119.6
C4 C3 H3 119.6
C3 C4 C5 120.5(5)
C3 C4 H4 119.7
C5 C4 H4 119.7
C4 C5 C6 119.2(5)
C4 C5 H5 120.4
C6 C5 H5 120.4
C7 C6 C5 118.2(5)
C7 C6 N3 123.4(5)
C5 C6 N3 118.4(5)
N2 C7 C6 121.9(4)
N2 C7 H7 119.1
C6 C7 H7 119.1
O1 C8 N3 124.7(5)
O1 C8 N4 123.1(5)
N3 C8 N4 112.3(4)
N4 C9 C13 125.4(5)
N4 C9 C10 116.6(5)
C13 C9 C10 117.9(5)
C11 C10 C9 119.4(5)
C11 C10 H10 120.3
C9 C10 H10 120.3
C10 C11 C12 119.9(6)
C10 C11 H11 120.0
C12 C11 H11 120.0
N5 C12 C11 121.0(6)
N5 C12 H12 119.5
C11 C12 H12 119.5
N5 C13 C9 122.2(5)
N5 C13 H13 118.9
C9 C13 H13 118.9
N6 C14 C15 106.9(4)
N6 C14 H14A 110.3
C15 C14 H14A 110.3
N6 C14 H14B 110.3
C15 C14 H14B 110.3
H14A C14 H14B 108.6
N7 C15 C14 108.3(4)
N7 C15 H15A 110.0
C14 C15 H15A 110.0
N7 C15 H15B 110.0
C14 C15 H15B 110.0
H15A C15 H15B 108.4
N8 C16 C17 121.8(5)
N8 C16 H16 119.1
C17 C16 H16 119.1
C18 C17 C16 119.0(6)
C18 C17 H17 120.5
C16 C17 H17 120.5
C17 C18 C19 120.1(5)
C17 C18 H18 119.9
C19 C18 H18 119.9
C20 C19 C18 118.0(4)
C20 C19 N9 123.7(5)
C18 C19 N9 118.3(5)
N8 C20 C19 122.6(5)
N8 C20 H20 118.7
C19 C20 H20 118.7
O2 C21 N9 124.2(5)
O2 C21 N10 124.4(5)
N9 C21 N10 111.4(4)
C26 C22 N10 126.1(4)
C26 C22 C23 118.6(4)
N10 C22 C23 115.3(5)
C24 C23 C22 118.4(5)
C24 C23 H23 120.8
C22 C23 H23 120.8
C25 C24 C23 119.5(5)
C25 C24 H24 120.2
C23 C24 H24 120.2
N11 C25 C24 121.7(5)
N11 C25 H25 119.1
C24 C25 H25 119.1
N11 C26 C22 122.2(4)
N11 C26 H26 118.9
C22 C26 H26 118.9
C2 N1 Pd1 109.0(5)
C2 N1 H1C 109.9
Pd1 N1 H1C 109.9
C2 N1 H1D 109.9
Pd1 N1 H1D 109.9
H1C N1 H1D 108.3
C7 N2 C3 119.4(4)
C7 N2 Pd1 119.8(3)
C3 N2 Pd1 120.7(3)
C8 N3 C6 126.7(4)
C8 N3 H3A 116.7
C6 N3 H3A 116.7
C8 N4 C9 127.7(4)
C8 N4 H4A 116.1
C9 N4 H4A 116.1
C12 N5 C13 119.4(4)
C12 N5 Pd2 114.0(4)
C13 N5 Pd2 126.4(3)
C14 N6 Pd2 107.8(4)
C14 N6 H6A 110.1
Pd2 N6 H6A 110.1
C14 N6 H6B 110.1
Pd2 N6 H6B 110.1
H6A N6 H6B 108.5
C15 N7 Pd2 110.8(3)
C15 N7 H7A 109.5
Pd2 N7 H7A 109.5
C15 N7 H7B 109.5
Pd2 N7 H7B 109.5
H7A N7 H7B 108.1
C20 N8 C16 118.5(5)
C20 N8 Pd2 120.4(4)
C16 N8 Pd2 121.1(3)
C21 N9 C19 127.0(4)
C21 N9 H9 116.5
C19 N9 H9 116.5
C21 N10 C22 126.9(4)
C21 N10 H10A 116.5
C22 N10 H10A 116.5
C25 N11 C26 119.6(4)
C25 N11 Pd1 116.7(3)
C26 N11 Pd1 123.6(3)
C1 N12 Pd1 111.2(5)
C1 N12 H12A 109.4
Pd1 N12 H12A 109.4
C1 N12 H12B 109.4
Pd1 N12 H12B 109.4
H12A N12 H12B 108.0
O4 N13 O3 115.0(9)
O4 N13 O5 124.4(9)
O3 N13 O5 120.6(7)
O6 N14 O8 122.8(9)
O6 N14 O7 120.2(7)
O8 N14 O7 117.0(6)
O9 N15 O11 120.2(5)
O9 N15 O10 118.4(5)
O11 N15 O10 121.3(5)
O12 N16 O14 120.1(5)
O12 N16 O13 120.7(5)
O14 N16 O13 119.2(5)
N1 Pd1 N12 83.42(19)
N1 Pd1 N2 94.34(18)
N12 Pd1 N2 176.89(17)
N1 Pd1 N11 176.06(18)
N12 Pd1 N11 92.75(18)
N2 Pd1 N11 89.52(17)
N6 Pd2 N7 83.28(18)
N6 Pd2 N8 175.16(18)
N7 Pd2 N8 93.14(17)
N6 Pd2 N5 93.88(18)
N7 Pd2 N5 170.78(17)
N8 Pd2 N5 90.15(17)
C37 O16 C36 107.8(9)
C35 O15 C38 107.2(9)
O15 C38 C37 109.4(11)
O15 C38 H38A 109.8
C37 C38 H38A 109.8
O15 C38 H38B 109.8
C37 C38 H38B 109.8
H38A C38 H38B 108.3
O16 C37 C38 113.1(10)
O16 C37 H37A 109.0
C38 C37 H37A 109.0
O16 C37 H37B 109.0
C38 C37 H37B 109.0
H37A C37 H37B 107.8
O16 C36 C35 108.6(12)
O16 C36 H36A 110.0
C35 C36 H36A 110.0
O16 C36 H36B 110.0
C35 C36 H36B 110.0
H36A C36 H36B 108.3
O15 C35 C36 112.9(13)
O15 C35 H35A 109.0
C36 C35 H35A 109.0
O15 C35 H35B 109.0
C36 C35 H35B 109.0
H35A C35 H35B 107.8
C39 O17 C42 113.1(17)
O18 C41 C42 105.6(16)
O18 C41 H41A 110.6
C42 C41 H41A 110.6
O18 C41 H41B 110.6
C42 C41 H41B 110.6
H41A C41 H41B 108.7
O17 C42 C41 116.6(16)
O17 C42 H42A 108.2
C41 C42 H42A 108.2
O17 C42 H42B 108.2
C41 C42 H42B 108.2
H42A C42 H42B 107.3
C41 O18 C40 116.7(3)
O18 C40 C39 106.7(16)
O18 C40 H40A 110.4
C39 C40 H40A 110.4
O18 C40 H40B 110.4
C39 C40 H40B 110.4
H40A C40 H40B 108.6
O17 C39 C40 107.1(14)
O17 C39 H39A 110.3
C40 C39 H39A 110.3
O17 C39 H39B 110.3
C40 C39 H39B 110.3
H39A C39 H39B 108.6

loop_
_geom_bond_atom_site_label_1
_geom_bond_atom_site_label_2
_geom_bond_distance
C1 C2 1.353(11)
C1 N12 1.463(9)
C1 H1A 0.9700
C1 H1B 0.9700
C2 N1 1.456(9)
C2 H2A 0.9700
C2 H2B 0.9700
C3 N2 1.350(6)
C3 C4 1.363(8)
C3 H3 0.9300
C4 C5 1.366(8)
C4 H4 0.9300
C5 C6 1.385(7)
C5 H5 0.9300
C6 C7 1.385(7)
C6 N3 1.395(6)
C7 N2 1.342(6)
C7 H7 0.9300
C8 O1 1.209(6)
C8 N3 1.363(6)
C8 N4 1.370(6)
C9 N4 1.376(6)
C9 C13 1.386(7)
C9 C10 1.388(7)
C10 C11 1.355(8)
C10 H10 0.9300
C11 C12 1.384(9)
C11 H11 0.9300
C12 N5 1.334(7)
C12 H12 0.9300
C13 N5 1.334(6)
C13 H13 0.9300
C14 N6 1.488(7)
C14 C15 1.506(8)
C14 H14A 0.9700
C14 H14B 0.9700
C15 N7 1.471(7)
C15 H15A 0.9700
C15 H15B 0.9700
C16 N8 1.359(7)
C16 C17 1.380(9)
C16 H16 0.9300
C17 C18 1.367(7)
C17 H17 0.9300
C18 C19 1.389(7)
C18 H18 0.9300
C19 C20 1.383(7)
C19 N9 1.415(6)
C20 N8 1.338(6)
C20 H20 0.9300
C21 O2 1.200(6)
C21 N9 1.372(6)
C21 N10 1.373(6)
C22 C26 1.359(7)
C22 N10 1.389(6)
C22 C23 1.402(7)
C23 C24 1.389(8)
C23 H23 0.9300
C24 C25 1.358(8)
C24 H24 0.9300
C25 N11 1.336(7)
C25 H25 0.9300
C26 N11 1.342(6)
C26 H26 0.9300
N1 Pd1 2.014(4)
N1 H1C 0.9000
N1 H1D 0.9000
N2 Pd1 2.025(4)
N3 H3A 0.8600
N4 H4A 0.8600
N5 Pd2 2.046(4)
N6 Pd2 2.023(4)
N6 H6A 0.9000
N6 H6B 0.9000
N7 Pd2 2.031(4)
N7 H7A 0.9000
N7 H7B 0.9000
N8 Pd2 2.032(4)
N9 H9 0.8600
N10 H10A 0.8600
N11 Pd1 2.035(4)
N12 Pd1 2.025(5)
N12 H12A 0.9000
N12 H12B 0.9000
N13 O4 1.067(9)
N13 O3 1.174(8)
N13 O5 1.252(8)
N14 O6 1.205(7)
N14 O8 1.208(8)
N14 O7 1.281(9)
N15 O9 1.209(6)
N15 O11 1.217(6)
N15 O10 1.226(6)
N16 O12 1.218(6)
N16 O14 1.231(6)
N16 O13 1.234(6)
O16 C37 1.347(13)
O16 C36 1.416(15)
O15 C35 1.365(14)
O15 C38 1.421(13)
C38 C37 1.462(15)
C38 H38A 0.9700
C38 H38B 0.9700
C37 H37A 0.9700
C37 H37B 0.9700
C36 C35 1.446(18)
C36 H36A 0.9700
C36 H36B 0.9700
C35 H35A 0.9700
C35 H35B 0.9700
O17 C39 1.360(2)
O17 C42 1.361(2)
C41 O18 1.362(2)
C41 C42 1.450(2)
C41 H41A 0.9700
C41 H41B 0.9700
C42 H42A 0.9700
C42 H42B 0.9700
O18 C40 1.362(2)
C40 C39 1.449(2)
C40 H40A 0.9700
C40 H40B 0.9700
C39 H39A 0.9700
C39 H39B 0.9700

loop_
_geom_torsion_atom_site_label_1
_geom_torsion_atom_site_label_2
_geom_torsion_atom_site_label_3
_geom_torsion_atom_site_label_4
_geom_torsion
N12 C1 C2 N1 11.4(16)
N2 C3 C4 C5 1.7(10)
C3 C4 C5 C6 -3.1(10)
C4 C5 C6 C7 3.2(9)
C4 C5 C6 N3 -180.0(6)
C5 C6 C7 N2 -2.0(8)
N3 C6 C7 N2 -178.7(5)
N4 C9 C10 C11 -179.7(7)
C13 C9 C10 C11 0.5(10)
C9 C10 C11 C12 1.2(13)
C10 C11 C12 N5 -3.2(14)
N4 C9 C13 N5 179.8(5)
C10 C9 C13 N5 -0.3(9)
N6 C14 C15 N7 51.2(6)
N8 C16 C17 C18 2.4(10)
C16 C17 C18 C19 -2.7(10)
C17 C18 C19 C20 1.2(8)
C17 C18 C19 N9 179.4(5)
C18 C19 C20 N8 0.7(8)
N9 C19 C20 N8 -177.4(5)
C26 C22 C23 C24 0.4(9)
N10 C22 C23 C24 -179.4(6)
C22 C23 C24 C25 0.5(11)
C23 C24 C25 N11 -0.9(12)
N10 C22 C26 N11 178.8(5)
C23 C22 C26 N11 -0.9(8)
C1 C2 N1 Pd1 -17.6(13)
C6 C7 N2 C3 0.7(8)
C6 C7 N2 Pd1 175.7(4)
C4 C3 N2 C7 -0.5(9)
C4 C3 N2 Pd1 -175.5(5)
O1 C8 N3 C6 -2.2(10)
N4 C8 N3 C6 178.1(5)
C7 C6 N3 C8 -1.2(9)
C5 C6 N3 C8 -177.8(6)
O1 C8 N4 C9 0.4(10)
N3 C8 N4 C9 -179.9(5)
C13 C9 N4 C8 0.5(9)
C10 C9 N4 C8 -179.4(6)
C11 C12 N5 C13 3.4(12)
C11 C12 N5 Pd2 179.3(7)
C9 C13 N5 C12 -1.6(9)
C9 C13 N5 Pd2 -177.0(4)
C15 C14 N6 Pd2 -46.0(5)
C14 C15 N7 Pd2 -32.0(5)
C19 C20 N8 C16 -1.0(8)
C19 C20 N8 Pd2 178.0(4)
C17 C16 N8 C20 -0.6(9)
C17 C16 N8 Pd2 -179.6(5)
O2 C21 N9 C19 -4.0(9)
N10 C21 N9 C19 176.2(5)
C20 C19 N9 C21 -3.1(8)
C18 C19 N9 C21 178.8(5)
O2 C21 N10 C22 5.1(9)
N9 C21 N10 C22 -175.1(5)
C26 C22 N10 C21 -6.8(8)
C23 C22 N10 C21 172.9(5)
C24 C25 N11 C26 0.3(10)
C24 C25 N11 Pd1 177.1(6)
C22 C26 N11 C25 0.6(8)
C22 C26 N11 Pd1 -176.0(4)
C2 C1 N12 Pd1 0.7(12)
C2 N1 Pd1 N12 13.2(6)
C2 N1 Pd1 N2 -169.0(6)
C2 N1 Pd1 N11 0(3)
C1 N12 Pd1 N1 -8.1(5)
C1 N12 Pd1 N2 -52(3)
C1 N12 Pd1 N11 171.0(5)
C7 N2 Pd1 N1 108.3(4)
C3 N2 Pd1 N1 -76.7(4)
C7 N2 Pd1 N12 152(3)
C3 N2 Pd1 N12 -33(3)
C7 N2 Pd1 N11 -70.9(4)
C3 N2 Pd1 N11 104.1(4)
C25 N11 Pd1 N1 99(2)
C26 N11 Pd1 N1 -85(2)
C25 N11 Pd1 N12 85.2(4)
C26 N11 Pd1 N12 -98.2(4)
C25 N11 Pd1 N2 -92.7(4)
C26 N11 Pd1 N2 83.9(4)
C14 N6 Pd2 N7 22.8(3)
C14 N6 Pd2 N8 65(2)
C14 N6 Pd2 N5 -148.4(3)
C15 N7 Pd2 N6 5.2(4)
C15 N7 Pd2 N8 -171.5(4)
C15 N7 Pd2 N5 77.7(12)
C20 N8 Pd2 N6 76(2)
C16 N8 Pd2 N6 -105(2)
C20 N8 Pd2 N7 118.1(4)
C16 N8 Pd2 N7 -62.9(4)
C20 N8 Pd2 N5 -70.5(4)
C16 N8 Pd2 N5 108.5(4)
C12 N5 Pd2 N6 83.4(5)
C13 N5 Pd2 N6 -101.0(5)
C12 N5 Pd2 N7 11.7(14)
C13 N5 Pd2 N7 -172.6(10)
C12 N5 Pd2 N8 -99.2(5)
C13 N5 Pd2 N8 76.4(5)
C35 O15 C38 C37 -55.9(14)
C36 O16 C37 C38 -59.5(14)
O15 C38 C37 O16 59.2(15)
C37 O16 C36 C35 58.6(15)
C38 O15 C35 C36 59.9(15)
O16 C36 C35 O15 -61.9(15)
C39 O17 C42 C41 -51(3)
O18 C41 C42 O17 45(3)
C42 C41 O18 C40 -54(2)
C41 O18 C40 C39 65(2)
C42 O17 C39 C40 57(2)
O18 C40 C39 O17 -62(2)
